data_2234791
loop_
_publ_author_name
'El-Emam, Ali A.'
'Lahsasni, Siham'
'Asiri, Hanadi H.'
'Quah, Ching Kheng'
'Fun, Hoong-Kun'

_publ_section_title
;
 2-{[5-(Adamantan-1-yl)-4-methyl-4<i>H</i>-1,2,4-triazol-3-yl]sulfanyl}-<i>N</i>,<i>N</i>-dimethylethanamine
;
_journal_coeditor_code RZ2734
_journal_issue 5
_journal_name_full 'Acta Crystallographica Section E'
_journal_page_first o1356
_journal_paper_doi 10.1107/S160053681201464X
_journal_volume 68
_journal_year 2012
_chemical_formula_iupac 'C17 H28 N4 S'
_chemical_formula_moiety 'C17 H28 N4 S'
_chemical_formula_sum 'C17 H28 N4 S'
_chemical_formula_weight 320.49
_chemical_name_systematic
;
2-{[5-(Adamantan-1-yl)-4-methyl-4<i>H</i>-1,2,4-triazol-3-yl]sulfanyl}-
<i>N</i>,<i>N</i>-dimethylethanamine
;
_space_group_IT_number 14
_symmetry_cell_setting monoclinic
_symmetry_space_group_name_Hall '-P 2ybc'
_symmetry_space_group_name_H-M 'P 1 21/c 1'
_atom_sites_solution_hydrogens geom
_atom_sites_solution_primary direct
_atom_sites_solution_secondary difmap
_audit_creation_method SHELXL-97
_cell_angle_alpha 90.00
_cell_angle_beta 106.766(3)
_cell_angle_gamma 90.00
_cell_formula_units_Z 4
_cell_length_a 12.5133(7)
_cell_length_b 10.3779(5)
_cell_length_c 14.3044(8)
_cell_measurement_reflns_used 3932
_cell_measurement_temperature 296(2)
_cell_measurement_theta_max 69.17
_cell_measurement_theta_min 7.74
_cell_volume 1778.63(17)
_computing_cell_refinement 'SAINT (Bruker, 2009)'
_computing_data_collection 'APEX2 (Bruker, 2009)'
_computing_data_reduction 'SAINT (Bruker, 2009)'
_computing_molecular_graphics 'SHELXTL (Sheldrick, 2008)'
_computing_publication_material 'SHELXTL (Sheldrick, 2008) and PLATON (Spek, 2009)'
_computing_structure_refinement 'SHELXTL (Sheldrick, 2008)'
_computing_structure_solution 'SHELXTL (Sheldrick, 2008)'
_diffrn_ambient_temperature 296(2)
_diffrn_measured_fraction_theta_full 0.972
_diffrn_measured_fraction_theta_max 0.972
_diffrn_measurement_device_type
;
Bruker SMART APEXII CCD area-detector
;
_diffrn_measurement_method '\f and \w scans'
_diffrn_radiation_monochromator graphite
_diffrn_radiation_source 'fine-focus sealed tube'
_diffrn_radiation_type CuK\a
_diffrn_radiation_wavelength 1.54178
_diffrn_reflns_av_R_equivalents 0.0000
_diffrn_reflns_av_sigmaI/netI 0.1108
_diffrn_reflns_limit_h_max 14
_diffrn_reflns_limit_h_min -15
_diffrn_reflns_limit_k_max 12
_diffrn_reflns_limit_k_min -12
_diffrn_reflns_limit_l_max 16
_diffrn_reflns_limit_l_min 0
_diffrn_reflns_number 3267
_diffrn_reflns_theta_full 69.79
_diffrn_reflns_theta_max 69.79
_diffrn_reflns_theta_min 7.74
_diffrn_standards_number 0
_exptl_absorpt_coefficient_mu 1.621
_exptl_absorpt_correction_T_max 0.9233
_exptl_absorpt_correction_T_min 0.2036
_exptl_absorpt_correction_type multi-scan
_exptl_absorpt_process_details '(SADABS; Bruker, 2009)'
_exptl_crystal_colour colourless
_exptl_crystal_density_diffrn 1.197
_exptl_crystal_density_method 'not measured'
_exptl_crystal_description plate
_exptl_crystal_F_000 696
_exptl_crystal_size_max 0.64
_exptl_crystal_size_mid 0.588
_exptl_crystal_size_min 0.05
_refine_diff_density_max 0.318
_refine_diff_density_min -0.366
_refine_ls_extinction_method none
_refine_ls_goodness_of_fit_ref 1.128
_refine_ls_hydrogen_treatment constr
_refine_ls_matrix_type full
_refine_ls_number_parameters 203
_refine_ls_number_reflns 3267
_refine_ls_number_restraints 0
_refine_ls_restrained_S_all 1.128
_refine_ls_R_factor_all 0.0705
_refine_ls_R_factor_gt 0.0644
_refine_ls_shift/su_max 0.001
_refine_ls_shift/su_mean 0.001
_refine_ls_structure_factor_coef Fsqd
_refine_ls_weighting_details 'calc w=1/[\s^2^(Fo^2^)+(0.0000P)^2^+1.1111P] where P=(Fo^2^+2Fc^2^)/3'
_refine_ls_weighting_scheme calc
_refine_ls_wR_factor_gt 0.1795
_refine_ls_wR_factor_ref 0.1843
_reflns_number_gt 2846
_reflns_number_total 3267
_reflns_threshold_expression I>2\s(I)
_cod_data_source_file rz2734.cif
_cod_data_source_block I
_cod_original_cell_volume 1778.63(16)
_cod_original_sg_symbol_H-M 'P 21/c'
_cod_database_code 2234791
_cod_database_fobs_code 2234791

loop_
_symmetry_equiv_pos_as_xyz
'x, y, z'
'-x, y+1/2, -z+1/2'
'-x, -y, -z'
'x, -y-1/2, z-1/2'

loop_
_atom_site_type_symbol
_atom_site_label
_atom_site_fract_x
_atom_site_fract_y
_atom_site_fract_z
_atom_site_U_iso_or_equiv
_atom_site_adp_type
_atom_site_calc_flag
_atom_site_refinement_flags
_atom_site_occupancy
_atom_site_symmetry_multiplicity
S S1 0.59451(7) 0.30472(8) 0.05471(7) 0.0589(3) Uani d . 1 1
N N1 0.4306(2) 0.2967(2) 0.14471(19) 0.0478(6) Uani d . 1 1
N N4 0.7649(3) 0.2967(3) -0.0644(2) 0.0630(7) Uani d . 1 1
C C9 0.2838(2) 0.2248(3) 0.2293(2) 0.0476(7) Uani d . 1 1
C C10 0.3344(3) 0.2856(4) 0.3307(3) 0.0672(9) Uani d . 1 1
H H10A 0.3944 0.2315 0.3689 0.081 Uiso calc R 1 1
H H10B 0.3653 0.3694 0.3234 0.081 Uiso calc R 1 1
C C6 0.2449(4) 0.3001(5) 0.3838(3) 0.0814(12) Uani d . 1 1
H H6A 0.2779 0.3402 0.4477 0.098 Uiso calc R 1 1
C C5 0.1995(4) 0.1692(5) 0.3976(3) 0.0893(14) Uani d . 1 1
H H5A 0.1441 0.1778 0.4328 0.107 Uiso calc R 1 1
H H5B 0.2594 0.1149 0.4359 0.107 Uiso calc R 1 1
C C4 0.1465(4) 0.1071(4) 0.2985(3) 0.0765(11) Uani d . 1 1
H H4A 0.1169 0.0222 0.3077 0.092 Uiso calc R 1 1
C C3 0.0526(3) 0.1919(5) 0.2391(3) 0.0817(13) Uani d . 1 1
H H3A 0.0183 0.1524 0.1761 0.098 Uiso calc R 1 1
H H3B -0.0041 0.2011 0.2728 0.098 Uiso calc R 1 1
C C13 0.6508(4) 0.1620(4) 0.0134(4) 0.0803(12) Uani d . 1 1
H H13A 0.6560 0.0927 0.0600 0.096 Uiso calc R 1 1
H H13B 0.6015 0.1344 -0.0490 0.096 Uiso calc R 1 1
C C2 0.0985(3) 0.3229(4) 0.2249(3) 0.0757(11) Uani d . 1 1
H H2A 0.0375 0.3775 0.1869 0.091 Uiso calc R 1 1
C C7 0.1513(4) 0.3853(5) 0.3230(4) 0.0861(13) Uani d . 1 1
H H7A 0.0954 0.3977 0.3571 0.103 Uiso calc R 1 1
H H7B 0.1810 0.4691 0.3136 0.103 Uiso calc R 1 1
C C1 0.1858(3) 0.3084(4) 0.1699(3) 0.0653(9) Uani d . 1 1
H H1A 0.2132 0.3927 0.1586 0.078 Uiso calc R 1 1
H H1B 0.1520 0.2684 0.1069 0.078 Uiso calc R 1 1
C C8 0.2350(3) 0.0923(3) 0.2444(3) 0.0666(9) Uani d . 1 1
H H8A 0.2018 0.0521 0.1814 0.080 Uiso calc R 1 1
H H8B 0.2944 0.0367 0.2817 0.080 Uiso calc R 1 1
C C11 0.3702(2) 0.2040(3) 0.1772(2) 0.0477(7) Uani d . 1 1
N N2 0.4021(2) 0.0897(2) 0.1572(2) 0.0577(7) Uani d . 1 1
N N3 0.4859(3) 0.1046(3) 0.1120(2) 0.0599(7) Uani d . 1 1
C C12 0.5001(3) 0.2289(3) 0.1054(2) 0.0516(7) Uani d . 1 1
C C14 0.7641(4) 0.1909(5) 0.0031(4) 0.0874(14) Uani d . 1 1
H H14A 0.8139 0.2124 0.0669 0.105 Uiso calc R 1 1
H H14B 0.7930 0.1140 -0.0196 0.105 Uiso calc R 1 1
C C16 0.7117(7) 0.2636(6) -0.1633(5) 0.126(2) Uani d . 1 1
H H16A 0.7180 0.3341 -0.2048 0.189 Uiso calc R 1 1
H H16B 0.6342 0.2457 -0.1713 0.189 Uiso calc R 1 1
H H16C 0.7468 0.1886 -0.1805 0.189 Uiso calc R 1 1
C C17 0.4269(3) 0.4366(3) 0.1495(3) 0.0633(9) Uani d . 1 1
H H17A 0.4899 0.4723 0.1330 0.095 Uiso calc R 1 1
H H17B 0.4292 0.4626 0.2145 0.095 Uiso calc R 1 1
H H17C 0.3593 0.4674 0.1043 0.095 Uiso calc R 1 1
C C15 0.8793(5) 0.3349(7) -0.0500(6) 0.120(2) Uani d . 1 1
H H15A 0.8822 0.4023 -0.0951 0.181 Uiso calc R 1 1
H H15B 0.9217 0.2623 -0.0608 0.181 Uiso calc R 1 1
H H15C 0.9101 0.3655 0.0156 0.181 Uiso calc R 1 1

loop_
_atom_site_aniso_label
_atom_site_aniso_U_11
_atom_site_aniso_U_22
_atom_site_aniso_U_33
_atom_site_aniso_U_12
_atom_site_aniso_U_13
_atom_site_aniso_U_23
S1 0.0605(5) 0.0553(5) 0.0668(6) -0.0051(3) 0.0278(4) -0.0023(4)
N1 0.0524(14) 0.0418(13) 0.0497(15) 0.0000(10) 0.0156(11) 0.0003(10)
N4 0.0598(17) 0.0665(18) 0.0661(19) 0.0050(13) 0.0236(14) 0.0030(14)
C9 0.0478(15) 0.0505(16) 0.0430(16) 0.0012(12) 0.0105(13) -0.0010(12)
C10 0.060(2) 0.084(2) 0.051(2) -0.0009(18) 0.0042(16) -0.0097(17)
C6 0.076(3) 0.113(4) 0.054(2) -0.003(2) 0.0162(19) -0.021(2)
C5 0.082(3) 0.133(4) 0.059(3) 0.012(3) 0.031(2) 0.017(2)
C4 0.079(3) 0.078(3) 0.083(3) -0.011(2) 0.039(2) 0.003(2)
C3 0.056(2) 0.123(4) 0.070(3) -0.011(2) 0.0232(19) -0.009(2)
C13 0.081(3) 0.064(2) 0.114(4) 0.0078(19) 0.056(3) 0.006(2)
C2 0.057(2) 0.095(3) 0.073(3) 0.0195(19) 0.0154(18) 0.007(2)
C7 0.085(3) 0.092(3) 0.091(3) 0.009(2) 0.042(3) -0.018(2)
C1 0.059(2) 0.080(2) 0.055(2) 0.0125(16) 0.0139(16) 0.0096(17)
C8 0.070(2) 0.063(2) 0.072(2) -0.0051(16) 0.0289(18) 0.0026(17)
C11 0.0505(16) 0.0440(15) 0.0476(17) 0.0002(12) 0.0126(13) 0.0023(12)
N2 0.0657(16) 0.0454(14) 0.0686(18) 0.0029(12) 0.0299(14) 0.0032(12)
N3 0.0682(17) 0.0466(15) 0.0727(19) 0.0041(12) 0.0327(15) 0.0027(12)
C12 0.0531(17) 0.0499(17) 0.0499(18) 0.0020(13) 0.0118(14) 0.0008(13)
C14 0.080(3) 0.094(3) 0.096(3) 0.024(2) 0.038(3) 0.024(3)
C16 0.181(6) 0.097(4) 0.082(4) 0.030(4) 0.008(4) -0.013(3)
C17 0.069(2) 0.0442(17) 0.080(2) -0.0017(15) 0.0273(18) -0.0028(15)
C15 0.082(3) 0.137(5) 0.151(6) 0.003(3) 0.047(4) 0.032(4)

loop_
_atom_type_symbol
_atom_type_description
_atom_type_scat_dispersion_real
_atom_type_scat_dispersion_imag
_atom_type_scat_source
C C 0.0181 0.0091 'International Tables Vol C Tables 4.2.6.8 and 6.1.1.4'
H H 0.0000 0.0000 'International Tables Vol C Tables 4.2.6.8 and 6.1.1.4'
N N 0.0311 0.0180 'International Tables Vol C Tables 4.2.6.8 and 6.1.1.4'
S S 0.3331 0.5567 'International Tables Vol C Tables 4.2.6.8 and 6.1.1.4'

loop_
_geom_angle_atom_site_label_1
_geom_angle_atom_site_label_2
_geom_angle_atom_site_label_3
_geom_angle
C12 S1 C13 98.05(17)
C12 N1 C11 104.8(2)
C12 N1 C17 124.6(3)
C11 N1 C17 130.5(3)
C16 N4 C15 111.7(5)
C16 N4 C14 112.6(4)
C15 N4 C14 107.9(4)
C11 C9 C10 111.7(3)
C11 C9 C1 112.4(3)
C10 C9 C1 109.5(3)
C11 C9 C8 108.2(3)
C10 C9 C8 107.7(3)
C1 C9 C8 107.1(3)
C6 C10 C9 110.3(3)
C6 C10 H10A 109.6
C9 C10 H10A 109.6
C6 C10 H10B 109.6
C9 C10 H10B 109.6
H10A C10 H10B 108.1
C5 C6 C7 109.9(4)
C5 C6 C10 109.5(4)
C7 C6 C10 109.0(4)
C5 C6 H6A 109.5
C7 C6 H6A 109.5
C10 C6 H6A 109.5
C6 C5 C4 109.8(3)
C6 C5 H5A 109.7
C4 C5 H5A 109.7
C6 C5 H5B 109.7
C4 C5 H5B 109.7
H5A C5 H5B 108.2
C3 C4 C5 109.5(4)
C3 C4 C8 109.4(4)
C5 C4 C8 109.2(4)
C3 C4 H4A 109.6
C5 C4 H4A 109.6
C8 C4 H4A 109.6
C2 C3 C4 109.5(3)
C2 C3 H3A 109.8
C4 C3 H3A 109.8
C2 C3 H3B 109.8
C4 C3 H3B 109.8
H3A C3 H3B 108.2
C14 C13 S1 109.7(3)
C14 C13 H13A 109.7
S1 C13 H13A 109.7
C14 C13 H13B 109.7
S1 C13 H13B 109.7
H13A C13 H13B 108.2
C3 C2 C7 110.0(4)
C3 C2 C1 109.7(4)
C7 C2 C1 109.6(3)
C3 C2 H2A 109.2
C7 C2 H2A 109.2
C1 C2 H2A 109.2
C2 C7 C6 109.8(4)
C2 C7 H7A 109.7
C6 C7 H7A 109.7
C2 C7 H7B 109.7
C6 C7 H7B 109.7
H7A C7 H7B 108.2
C2 C1 C9 110.2(3)
C2 C1 H1A 109.6
C9 C1 H1A 109.6
C2 C1 H1B 109.6
C9 C1 H1B 109.6
H1A C1 H1B 108.1
C4 C8 C9 110.7(3)
C4 C8 H8A 109.5
C9 C8 H8A 109.5
C4 C8 H8B 109.5
C9 C8 H8B 109.5
H8A C8 H8B 108.1
N2 C11 N1 109.0(3)
N2 C11 C9 123.3(3)
N1 C11 C9 127.6(3)
C11 N2 N3 108.6(3)
C12 N3 N2 106.3(3)
N3 C12 N1 111.2(3)
N3 C12 S1 126.8(3)
N1 C12 S1 122.0(2)
N4 C14 C13 113.7(4)
N4 C14 H14A 108.8
C13 C14 H14A 108.8
N4 C14 H14B 108.8
C13 C14 H14B 108.8
H14A C14 H14B 107.7
N4 C16 H16A 109.5
N4 C16 H16B 109.5
H16A C16 H16B 109.5
N4 C16 H16C 109.5
H16A C16 H16C 109.5
H16B C16 H16C 109.5
N1 C17 H17A 109.5
N1 C17 H17B 109.5
H17A C17 H17B 109.5
N1 C17 H17C 109.5
H17A C17 H17C 109.5
H17B C17 H17C 109.5
N4 C15 H15A 109.5
N4 C15 H15B 109.5
H15A C15 H15B 109.5
N4 C15 H15C 109.5
H15A C15 H15C 109.5
H15B C15 H15C 109.5

loop_
_geom_bond_atom_site_label_1
_geom_bond_atom_site_label_2
_geom_bond_distance
S1 C12 1.742(3)
S1 C13 1.811(4)
N1 C12 1.361(4)
N1 C11 1.384(4)
N1 C17 1.455(4)
N4 C16 1.421(7)
N4 C15 1.441(6)
N4 C14 1.464(5)
C9 C11 1.495(4)
C9 C10 1.539(5)
C9 C1 1.542(4)
C9 C8 1.546(5)
C10 C6 1.531(6)
C10 H10A 0.9700
C10 H10B 0.9700
C6 C5 1.508(7)
C6 C7 1.524(7)
C6 H6A 0.9800
C5 C4 1.524(7)
C5 H5A 0.9700
C5 H5B 0.9700
C4 C3 1.517(7)
C4 C8 1.531(5)
C4 H4A 0.9800
C3 C2 1.513(7)
C3 H3A 0.9700
C3 H3B 0.9700
C13 C14 1.498(6)
C13 H13A 0.9700
C13 H13B 0.9700
C2 C7 1.513(7)
C2 C1 1.527(5)
C2 H2A 0.9800
C7 H7A 0.9700
C7 H7B 0.9700
C1 H1A 0.9700
C1 H1B 0.9700
C8 H8A 0.9700
C8 H8B 0.9700
C11 N2 1.310(4)
N2 N3 1.390(4)
N3 C12 1.309(4)
C14 H14A 0.9700
C14 H14B 0.9700
C16 H16A 0.9600
C16 H16B 0.9600
C16 H16C 0.9600
C17 H17A 0.9600
C17 H17B 0.9600
C17 H17C 0.9600
C15 H15A 0.9600
C15 H15B 0.9600
C15 H15C 0.9600

loop_
_geom_torsion_atom_site_label_1
_geom_torsion_atom_site_label_2
_geom_torsion_atom_site_label_3
_geom_torsion_atom_site_label_4
_geom_torsion
C11 C9 C10 C6 -177.5(3)
C1 C9 C10 C6 57.3(4)
C8 C9 C10 C6 -58.8(4)
C9 C10 C6 C5 60.9(4)
C9 C10 C6 C7 -59.3(5)
C7 C6 C5 C4 58.9(5)
C10 C6 C5 C4 -60.8(5)
C6 C5 C4 C3 -59.6(5)
C6 C5 C4 C8 60.2(5)
C5 C4 C3 C2 59.8(5)
C8 C4 C3 C2 -59.8(5)
C12 S1 C13 C14 -157.1(3)
C4 C3 C2 C7 -59.9(5)
C4 C3 C2 C1 60.7(4)
C3 C2 C7 C6 59.1(5)
C1 C2 C7 C6 -61.6(5)
C5 C6 C7 C2 -58.6(5)
C10 C6 C7 C2 61.3(5)
C3 C2 C1 C9 -61.4(4)
C7 C2 C1 C9 59.4(5)
C11 C9 C1 C2 178.2(3)
C10 C9 C1 C2 -57.1(4)
C8 C9 C1 C2 59.5(4)
C3 C4 C8 C9 60.2(5)
C5 C4 C8 C9 -59.7(5)
C11 C9 C8 C4 179.4(3)
C10 C9 C8 C4 58.6(4)
C1 C9 C8 C4 -59.2(4)
C12 N1 C11 N2 -0.5(4)
C17 N1 C11 N2 -179.8(3)
C12 N1 C11 C9 178.0(3)
C17 N1 C11 C9 -1.3(5)
C10 C9 C11 N2 113.2(4)
C1 C9 C11 N2 -123.3(4)
C8 C9 C11 N2 -5.3(4)
C10 C9 C11 N1 -65.1(4)
C1 C9 C11 N1 58.4(4)
C8 C9 C11 N1 176.4(3)
N1 C11 N2 N3 0.8(4)
C9 C11 N2 N3 -177.8(3)
C11 N2 N3 C12 -0.8(4)
N2 N3 C12 N1 0.5(4)
N2 N3 C12 S1 -179.9(3)
C11 N1 C12 N3 -0.1(4)
C17 N1 C12 N3 179.3(3)
C11 N1 C12 S1 -179.7(2)
C17 N1 C12 S1 -0.3(5)
C13 S1 C12 N3 3.1(4)
C13 S1 C12 N1 -177.3(3)
C16 N4 C14 C13 -69.9(6)
C15 N4 C14 C13 166.4(5)
S1 C13 C14 N4 -58.1(5)
